data_2234770
loop_
_publ_author_name
'Li, Jie'
'Lu, Lin-Yan'
'Shen, Wang-Xing'
'Shi, Jian-You'

_publ_section_title
;
 5-Bromo-<i>N</i>-(3,4-dimethoxybenzyl)pyridin-2-amine
;
_journal_coeditor_code RK2346
_journal_issue 5
_journal_name_full 'Acta Crystallographica Section E'
_journal_page_first o1405
_journal_paper_doi 10.1107/S1600536812015796
_journal_volume 68
_journal_year 2012
_chemical_formula_iupac 'C14 H15 Br N2 O2'
_chemical_formula_moiety 'C14 H15 Br N2 O2'
_chemical_formula_sum 'C14 H15 Br N2 O2'
_chemical_formula_weight 323.18
_chemical_name_systematic
;
5-Bromo-<i>N</i>-(3,4-dimethoxybenzyl)pyridin-2-amine
;
_space_group_crystal_system monoclinic
_space_group_IT_number 14
_symmetry_space_group_name_Hall '-P 2ybc'
_symmetry_space_group_name_H-M 'P 1 21/c 1'
_atom_sites_solution_hydrogens geom
_atom_sites_solution_primary direct
_atom_sites_solution_secondary difmap
_cell_angle_alpha 90.00
_cell_angle_beta 100.961(4)
_cell_angle_gamma 90.00
_cell_formula_units_Z 4
_cell_length_a 6.3202(2)
_cell_length_b 13.7940(4)
_cell_length_c 15.8582(6)
_cell_measurement_reflns_used 3191
_cell_measurement_temperature 130.0
_cell_measurement_theta_max 29.2767
_cell_measurement_theta_min 2.9475
_cell_volume 1357.31(8)
_computing_cell_refinement '<i>CrysAlis PRO</i> (Agilent, 2011)'
_computing_data_collection '<i>CrysAlis PRO</i> (Agilent, 2011)'
_computing_data_reduction '<i>CrysAlis PRO</i> (Agilent, 2011)'
_computing_molecular_graphics '<i>OLEX2</i> (Dolomanov <i>et al.</i>, 2009)'
_computing_publication_material '<i>OLEX2</i> (Dolomanov <i>et al.</i>, 2009)'
_computing_structure_refinement '<i>SHELXL97</i> (Sheldrick, 2008)'
_computing_structure_solution '<i>SHELXS97</i> (Sheldrick, 2008)'
_diffrn_ambient_temperature 130.0
_diffrn_detector_area_resol_mean 16.0874
_diffrn_measured_fraction_theta_full 0.999
_diffrn_measured_fraction_theta_max 0.999
_diffrn_measurement_device_type 'Agilent Xcalibur Eos'
_diffrn_measurement_method \w-scans
_diffrn_radiation_monochromator graphite
_diffrn_radiation_type 'Mo K\a'
_diffrn_radiation_wavelength 0.7107
_diffrn_reflns_av_R_equivalents 0.0301
_diffrn_reflns_limit_h_max 7
_diffrn_reflns_limit_h_min -7
_diffrn_reflns_limit_k_max 16
_diffrn_reflns_limit_k_min -15
_diffrn_reflns_limit_l_max 15
_diffrn_reflns_limit_l_min -18
_diffrn_reflns_number 8188
_diffrn_reflns_theta_full 25.00
_diffrn_reflns_theta_max 25.00
_diffrn_reflns_theta_min 2.95
_exptl_absorpt_coefficient_mu 3.028
_exptl_absorpt_correction_T_max 1.00000
_exptl_absorpt_correction_T_min 0.50851
_exptl_absorpt_correction_type multi-scan
_exptl_absorpt_process_details
;
(<i>CrysAlis Pro</i>; Agilent, 2011)
;
_exptl_crystal_colour colourless
_exptl_crystal_density_diffrn 1.582
_exptl_crystal_density_method 'not measured'
_exptl_crystal_description block
_exptl_crystal_F_000 656
_exptl_crystal_size_max 0.42
_exptl_crystal_size_mid 0.30
_exptl_crystal_size_min 0.15
_refine_diff_density_max 0.472
_refine_diff_density_min -0.489
_refine_ls_extinction_method none
_refine_ls_goodness_of_fit_ref 1.033
_refine_ls_hydrogen_treatment constr
_refine_ls_matrix_type full
_refine_ls_number_parameters 174
_refine_ls_number_reflns 2384
_refine_ls_number_restraints 0
_refine_ls_restrained_S_all 1.033
_refine_ls_R_factor_all 0.0354
_refine_ls_R_factor_gt 0.0272
_refine_ls_shift/su_max 0.001
_refine_ls_shift/su_mean 0.000
_refine_ls_structure_factor_coef Fsqd
_refine_ls_weighting_details 'calc w=1/[\s^2^(Fo^2^)+(0.0214P)^2^+1.0069P] where P=(Fo^2^+2Fc^2^)/3'
_refine_ls_weighting_scheme calc
_refine_ls_wR_factor_gt 0.0561
_refine_ls_wR_factor_ref 0.0597
_reflns_number_gt 2055
_reflns_number_total 2384
_reflns_threshold_expression I>2\s(I)
_cod_data_source_file rk2346.cif
_cod_data_source_block I
_cod_original_sg_symbol_H-M 'P 21/c'
_cod_database_code 2234770
_cod_database_fobs_code 2234770

loop_
_space_group_symop_id
_space_group_symop_operation_xyz
1 'x, y, z'
2 '-x, y+1/2, -z+1/2'
3 '-x, -y, -z'
4 'x, -y-1/2, z-1/2'

loop_
_atom_site_type_symbol
_atom_site_label
_atom_site_fract_x
_atom_site_fract_y
_atom_site_fract_z
_atom_site_U_iso_or_equiv
_atom_site_adp_type
_atom_site_calc_flag
_atom_site_refinement_flags
_atom_site_occupancy
_atom_site_symmetry_multiplicity
Br Br1 0.29705(4) 0.620125(18) 0.137802(17) 0.02180(10) Uani d . 1 1
O O1 0.8391(3) 1.38453(12) 0.14221(11) 0.0181(4) Uani d . 1 1
O O2 1.1319(3) 1.40582(12) 0.05188(11) 0.0185(4) Uani d . 1 1
N N1 0.4443(3) 0.89466(14) 0.06525(13) 0.0164(5) Uani d . 1 1
N N2 0.7225(3) 1.00200(15) 0.10747(13) 0.0178(5) Uani d . 1 1
H H2 0.6482 1.0443 0.0722 0.021 Uiso calc R 1 1
C C1 0.4393(4) 0.74052(17) 0.13319(15) 0.0148(5) Uani d . 1 1
C C2 0.3514(4) 0.80926(17) 0.07365(16) 0.0165(5) Uani d . 1 1
H H2A 0.2181 0.7951 0.0368 0.020 Uiso calc R 1 1
C C3 0.6333(4) 0.91502(18) 0.11831(15) 0.0147(5) Uani d . 1 1
C C4 0.7300(4) 0.84807(18) 0.18126(16) 0.0177(5) Uani d . 1 1
H H4 0.8617 0.8637 0.2186 0.021 Uiso calc R 1 1
C C5 0.6323(4) 0.76009(18) 0.18814(16) 0.0182(6) Uani d . 1 1
H H5 0.6958 0.7138 0.2297 0.022 Uiso calc R 1 1
C C6 0.9380(4) 1.02800(18) 0.15245(16) 0.0176(6) Uani d . 1 1
H H6A 1.0436 0.9803 0.1387 0.021 Uiso calc R 1 1
H H6B 0.9432 1.0263 0.2152 0.021 Uiso calc R 1 1
C C7 0.9971(4) 1.12777(17) 0.12650(15) 0.0154(5) Uani d . 1 1
C C8 0.8867(4) 1.20894(18) 0.14866(15) 0.0153(5) Uani d . 1 1
H H8 0.7767 1.2007 0.1814 0.018 Uiso calc R 1 1
C C9 0.9355(4) 1.30058(17) 0.12366(15) 0.0144(5) Uani d . 1 1
C C10 1.0981(4) 1.31318(18) 0.07442(15) 0.0148(5) Uani d . 1 1
C C11 1.2084(4) 1.23269(18) 0.05377(16) 0.0175(6) Uani d . 1 1
H H11 1.3198 1.2404 0.0217 0.021 Uiso calc R 1 1
C C12 1.1576(4) 1.14027(18) 0.07967(16) 0.0175(6) Uani d . 1 1
H H12 1.2342 1.0856 0.0649 0.021 Uiso calc R 1 1
C C13 0.6735(4) 1.37654(19) 0.19176(17) 0.0209(6) Uani d . 1 1
H H13A 0.5605 1.3329 0.1627 0.031 Uiso calc R 1 1
H H13B 0.6116 1.4407 0.1979 0.031 Uiso calc R 1 1
H H13C 0.7347 1.3506 0.2487 0.031 Uiso calc R 1 1
C C14 1.2631(4) 1.41893(19) -0.01160(17) 0.0214(6) Uani d . 1 1
H H14A 1.2102 1.3772 -0.0611 0.032 Uiso calc R 1 1
H H14B 1.4126 1.4018 0.0130 0.032 Uiso calc R 1 1
H H14C 1.2564 1.4868 -0.0301 0.032 Uiso calc R 1 1

loop_
_atom_site_aniso_label
_atom_site_aniso_U_11
_atom_site_aniso_U_22
_atom_site_aniso_U_33
_atom_site_aniso_U_12
_atom_site_aniso_U_13
_atom_site_aniso_U_23
Br1 0.02543(15) 0.01635(15) 0.02437(16) -0.00657(11) 0.00660(11) 0.00055(11)
O1 0.0203(9) 0.0166(9) 0.0204(10) 0.0020(7) 0.0109(8) 0.0025(8)
O2 0.0218(9) 0.0140(9) 0.0227(10) -0.0044(7) 0.0116(8) -0.0004(7)
N1 0.0156(10) 0.0169(11) 0.0153(11) -0.0021(9) -0.0002(9) 0.0000(9)
N2 0.0173(10) 0.0137(11) 0.0193(12) -0.0020(9) -0.0044(9) 0.0042(9)
C1 0.0196(12) 0.0115(13) 0.0146(13) -0.0018(10) 0.0067(11) -0.0018(10)
C2 0.0154(12) 0.0180(13) 0.0155(14) -0.0032(10) 0.0017(11) -0.0036(11)
C3 0.0146(12) 0.0162(13) 0.0131(13) -0.0010(10) 0.0024(10) -0.0010(10)
C4 0.0163(12) 0.0185(13) 0.0161(14) -0.0007(10) -0.0021(11) 0.0030(11)
C5 0.0194(13) 0.0185(14) 0.0167(14) 0.0007(11) 0.0037(11) 0.0045(11)
C6 0.0136(12) 0.0178(14) 0.0194(14) -0.0014(10) -0.0014(11) 0.0006(11)
C7 0.0145(12) 0.0159(13) 0.0135(13) -0.0030(10) -0.0034(10) -0.0010(10)
C8 0.0136(12) 0.0197(14) 0.0124(13) -0.0030(10) 0.0019(10) 0.0018(10)
C9 0.0121(12) 0.0176(13) 0.0129(13) 0.0002(10) 0.0008(10) -0.0018(11)
C10 0.0138(12) 0.0168(13) 0.0129(13) -0.0033(10) 0.0000(10) -0.0018(10)
C11 0.0145(12) 0.0213(14) 0.0180(14) -0.0034(11) 0.0061(11) -0.0018(11)
C12 0.0157(12) 0.0150(14) 0.0212(14) 0.0003(10) 0.0018(11) -0.0039(11)
C13 0.0179(12) 0.0259(15) 0.0206(14) 0.0019(11) 0.0076(11) -0.0013(12)
C14 0.0215(13) 0.0210(14) 0.0236(15) -0.0048(11) 0.0095(12) 0.0014(12)

loop_
_atom_type_symbol
_atom_type_description
_atom_type_scat_dispersion_real
_atom_type_scat_dispersion_imag
_atom_type_scat_source
C C 0.0033 0.0016 'International Tables Vol C Tables 4.2.6.8 and 6.1.1.4'
H H 0.0000 0.0000 'International Tables Vol C Tables 4.2.6.8 and 6.1.1.4'
Br Br -0.2901 2.4595 'International Tables Vol C Tables 4.2.6.8 and 6.1.1.4'
N N 0.0061 0.0033 'International Tables Vol C Tables 4.2.6.8 and 6.1.1.4'
O O 0.0106 0.0060 'International Tables Vol C Tables 4.2.6.8 and 6.1.1.4'

loop_
_geom_angle_atom_site_label_1
_geom_angle_atom_site_label_2
_geom_angle_atom_site_label_3
_geom_angle
C9 O1 C13 117.18(18)
C10 O2 C14 116.51(18)
C2 N1 C3 118.3(2)
C3 N2 H2 119.0
C3 N2 C6 122.0(2)
C6 N2 H2 119.0
C2 C1 Br1 119.77(18)
C2 C1 C5 119.3(2)
C5 C1 Br1 120.93(18)
N1 C2 C1 123.2(2)
N1 C2 H2A 118.4
C1 C2 H2A 118.4
N1 C3 C4 121.1(2)
N2 C3 N1 116.5(2)
N2 C3 C4 122.4(2)
C3 C4 H4 120.2
C5 C4 C3 119.5(2)
C5 C4 H4 120.2
C1 C5 H5 120.7
C4 C5 C1 118.5(2)
C4 C5 H5 120.7
N2 C6 H6A 109.6
N2 C6 H6B 109.6
N2 C6 C7 110.42(19)
H6A C6 H6B 108.1
C7 C6 H6A 109.6
C7 C6 H6B 109.6
C8 C7 C6 120.1(2)
C12 C7 C6 120.6(2)
C12 C7 C8 119.3(2)
C7 C8 H8 119.6
C9 C8 C7 120.8(2)
C9 C8 H8 119.6
O1 C9 C8 125.6(2)
O1 C9 C10 114.5(2)
C8 C9 C10 119.8(2)
O2 C10 C9 115.4(2)
O2 C10 C11 125.6(2)
C11 C10 C9 118.9(2)
C10 C11 H11 119.7
C10 C11 C12 120.6(2)
C12 C11 H11 119.7
C7 C12 C11 120.5(2)
C7 C12 H12 119.8
C11 C12 H12 119.8
O1 C13 H13A 109.5
O1 C13 H13B 109.5
O1 C13 H13C 109.5
H13A C13 H13B 109.5
H13A C13 H13C 109.5
H13B C13 H13C 109.5
O2 C14 H14A 109.5
O2 C14 H14B 109.5
O2 C14 H14C 109.5
H14A C14 H14B 109.5
H14A C14 H14C 109.5
H14B C14 H14C 109.5

loop_
_geom_bond_atom_site_label_1
_geom_bond_atom_site_label_2
_geom_bond_distance
Br1 C1 1.897(2)
O1 C9 1.366(3)
O1 C13 1.427(3)
O2 C10 1.355(3)
O2 C14 1.432(3)
N1 C2 1.334(3)
N1 C3 1.353(3)
N2 H2 0.8800
N2 C3 1.350(3)
N2 C6 1.457(3)
C1 C2 1.378(3)
C1 C5 1.384(3)
C2 H2A 0.9500
C3 C4 1.411(3)
C4 H4 0.9500
C4 C5 1.375(3)
C5 H5 0.9500
C6 H6A 0.9900
C6 H6B 0.9900
C6 C7 1.504(3)
C7 C8 1.399(3)
C7 C12 1.377(3)
C8 H8 0.9500
C8 C9 1.377(3)
C9 C10 1.414(3)
C10 C11 1.383(3)
C11 H11 0.9500
C11 C12 1.395(3)
C12 H12 0.9500
C13 H13A 0.9800
C13 H13B 0.9800
C13 H13C 0.9800
C14 H14A 0.9800
C14 H14B 0.9800
C14 H14C 0.9800

loop_
_geom_hbond_atom_site_label_D
_geom_hbond_atom_site_label_H
_geom_hbond_atom_site_label_A
_geom_hbond_site_symmetry_A
_geom_hbond_distance_DH
_geom_hbond_distance_HA
_geom_hbond_distance_DA
_geom_hbond_angle_DHA
N2 H2 N1 3_675 0.88 2.31 3.090(3) 148.5
C2 H2A Cg 3_675 0.95 2.50 3.397(3) 158
